data_4038922
loop_
_publ_author_name
'Mondal, Rajarshi'
'Lozada, Issiah B.'
'Stotska, Olha'
'Herbert, David E.'

_publ_section_title
;
 Catalytic Synthesis of Luminescent Pyrimidines via Acceptor-less
 Dehydrogenative Coupling
;
_journal_name_full 'The Journal of Organic Chemistry'
_journal_paper_doi 10.1021/acs.joc.0c01882
_journal_year 2020
_chemical_formula_sum 'C44 H29 N3'
_chemical_formula_weight 599.70
_space_group_crystal_system triclinic
_space_group_IT_number 2
_space_group_name_Hall '-P 1'
_space_group_name_H-M_alt 'P -1'
_atom_sites_solution_hydrogens geom
_audit_creation_method SHELXL-2017/1
_cell_angle_alpha 102.3551(18)
_cell_angle_beta 103.2875(18)
_cell_angle_gamma 104.9579(18)
_cell_formula_units_Z 2
_cell_length_a 11.7391(6)
_cell_length_b 12.2007(7)
_cell_length_c 13.0911(7)
_cell_measurement_reflns_used 9834
_cell_measurement_temperature 150(2)
_cell_measurement_theta_max 27.47
_cell_measurement_theta_min 2.69
_cell_volume 1686.84(16)
_computing_cell_refinement 'Bruker SAINT'
_computing_data_collection 'Bruker APEX3'
_computing_data_reduction 'Bruker SAINT'
_computing_molecular_graphics 'Bruker SHELXTL'
_computing_publication_material 'Bruker SHELXTL'
_computing_structure_refinement 'SHELXL-2017/1 (Sheldrick, 2017)'
_computing_structure_solution 'SHELXS-97 (Sheldrick 2008)'
_diffrn_ambient_temperature 150(2)
_diffrn_measured_fraction_theta_full 0.996
_diffrn_measured_fraction_theta_max 0.994
_diffrn_measurement_device_type 'Bruker D8 QUEST ECO CMOS'
_diffrn_measurement_method '\f and \w scans'
_diffrn_radiation_type MoK\a
_diffrn_radiation_wavelength 0.71073
_diffrn_reflns_av_R_equivalents 0.0457
_diffrn_reflns_av_unetI/netI 0.0325
_diffrn_reflns_Laue_measured_fraction_full 0.996
_diffrn_reflns_Laue_measured_fraction_max 0.994
_diffrn_reflns_limit_h_max 15
_diffrn_reflns_limit_h_min -15
_diffrn_reflns_limit_k_max 15
_diffrn_reflns_limit_k_min -15
_diffrn_reflns_limit_l_max 16
_diffrn_reflns_limit_l_min -17
_diffrn_reflns_number 46030
_diffrn_reflns_point_group_measured_fraction_full 0.996
_diffrn_reflns_point_group_measured_fraction_max 0.994
_diffrn_reflns_theta_full 25.242
_diffrn_reflns_theta_max 27.548
_diffrn_reflns_theta_min 2.694
_diffrn_source 'fine-focus sealed tube'
_exptl_absorpt_coefficient_mu 0.069
_exptl_absorpt_correction_T_max 0.7456
_exptl_absorpt_correction_T_min 0.6645
_exptl_absorpt_correction_type multi-scan
_exptl_absorpt_process_details 'SADABS V2014/5 (Bruker AXS Inc.)'
_exptl_crystal_colour yellow
_exptl_crystal_density_diffrn 1.181
_exptl_crystal_description block
_exptl_crystal_F_000 628
_exptl_crystal_size_max 0.270
_exptl_crystal_size_mid 0.235
_exptl_crystal_size_min 0.215
_refine_diff_density_max 0.293
_refine_diff_density_min -0.314
_refine_diff_density_rms 0.043
_refine_ls_extinction_method none
_refine_ls_goodness_of_fit_ref 1.035
_refine_ls_hydrogen_treatment constr
_refine_ls_matrix_type full
_refine_ls_number_parameters 424
_refine_ls_number_reflns 7737
_refine_ls_number_restraints 0
_refine_ls_restrained_S_all 1.035
_refine_ls_R_factor_all 0.0800
_refine_ls_R_factor_gt 0.0603
_refine_ls_shift/su_max 0.000
_refine_ls_shift/su_mean 0.000
_refine_ls_structure_factor_coef Fsqd
_refine_ls_weighting_details 'w=1/[\s^2^(Fo^2^)+(0.0528P)^2^+1.0867P] where P=(Fo^2^+2Fc^2^)/3'
_refine_ls_weighting_scheme calc
_refine_ls_wR_factor_gt 0.1333
_refine_ls_wR_factor_ref 0.1441
_reflns_Friedel_coverage 0.000
_reflns_number_gt 6089
_reflns_number_total 7737
_reflns_threshold_expression 'I > 2\s(I)'
_cod_data_source_file jo0c01882_si_003.cif
_cod_data_source_block P3g
_cod_database_code 4038922
_shelx_shelxl_version_number 2017/1
_shelx_space_group_comment
; 
The symmetry employed for this shelxl refinement is uniquely defined 
by the following loop, which should always be used as a source of 
symmetry information in preference to the above space-group names. 
They are only intended as comments. 
;
_shelx_estimated_absorpt_t_min 0.982
_shelx_estimated_absorpt_t_max 0.985

loop_
_space_group_symop_operation_xyz
'x, y, z'
'-x, -y, -z'

loop_
_atom_site_label
_atom_site_type_symbol
_atom_site_fract_x
_atom_site_fract_y
_atom_site_fract_z
_atom_site_U_iso_or_equiv
_atom_site_adp_type
_atom_site_occupancy
_atom_site_site_symmetry_order
_atom_site_calc_flag
_atom_site_refinement_flags_posn
_atom_site_refinement_flags_adp
_atom_site_refinement_flags_occupancy
_atom_site_disorder_assembly
_atom_site_disorder_group
C1 C 0.19755(15) -0.11652(15) 0.57728(13) 0.0265(3) Uani 1 1 d . . . . .
C2 C 0.30735(15) 0.05658(15) 0.55653(13) 0.0271(3) Uani 1 1 d . . . . .
C3 C 0.21257(16) 0.04017(16) 0.46342(14) 0.0293(4) Uani 1 1 d . . . . .
H3 H 0.218911 0.095583 0.422197 0.035 Uiso 1 1 calc R U . . .
C4 C 0.10802(15) -0.05924(15) 0.43176(13) 0.0275(4) Uani 1 1 d . . . . .
C5 C 0.18707(15) -0.20413(16) 0.64038(14) 0.0282(4) Uani 1 1 d . . . . .
C6 C 0.26689(16) -0.17782(17) 0.74556(15) 0.0323(4) Uani 1 1 d . . . . .
H6 H 0.330611 -0.103328 0.777004 0.039 Uiso 1 1 calc R U . . .
C7 C 0.25412(18) -0.25935(19) 0.80464(16) 0.0391(4) Uani 1 1 d . . . . .
H7 H 0.308523 -0.240143 0.876628 0.047 Uiso 1 1 calc R U . . .
C8 C 0.16274(18) -0.36844(19) 0.75952(18) 0.0418(5) Uani 1 1 d . . . . .
H8 H 0.154856 -0.424717 0.799790 0.050 Uiso 1 1 calc R U . . .
C9 C 0.08304(18) -0.39511(19) 0.65562(18) 0.0423(5) Uani 1 1 d . . . . .
H9 H 0.020074 -0.470097 0.624435 0.051 Uiso 1 1 calc R U . . .
C10 C 0.09382(17) -0.31370(17) 0.59623(16) 0.0359(4) Uani 1 1 d . . . . .
H10 H 0.037475 -0.332602 0.525175 0.043 Uiso 1 1 calc R U . . .
C19 C 0.42295(15) 0.15873(15) 0.59117(13) 0.0272(4) Uani 1 1 d . . . . .
C20 C 0.53492(16) 0.13573(17) 0.60715(14) 0.0309(4) Uani 1 1 d . . . . .
H20 H 0.535671 0.057312 0.603434 0.037 Uiso 1 1 calc R U . . .
C21 C 0.64461(16) 0.22458(17) 0.62825(14) 0.0334(4) Uani 1 1 d . . . . .
H21 H 0.719433 0.206131 0.636632 0.040 Uiso 1 1 calc R U . . .
C22 C 0.64724(16) 0.34107(17) 0.63745(14) 0.0319(4) Uani 1 1 d . . . . .
C27 C 0.53500(15) 0.36798(15) 0.62607(13) 0.0273(4) Uani 1 1 d . . . . .
C28 C 0.42149(15) 0.27567(15) 0.60239(13) 0.0264(3) Uani 1 1 d . . . . .
C29 C 0.31049(16) 0.30778(17) 0.59388(14) 0.0309(4) Uani 1 1 d . . . . .
H29 H 0.234196 0.248041 0.580944 0.037 Uiso 1 1 calc R U . . .
C30 C 0.31247(17) 0.42058(17) 0.60385(14) 0.0340(4) Uani 1 1 d . . . . .
H30 H 0.237346 0.438247 0.597091 0.041 Uiso 1 1 calc R U . . .
C31 C 0.42489(18) 0.51449(16) 0.62438(14) 0.0336(4) Uani 1 1 d . . . . .
C32 C 0.4279(2) 0.63146(18) 0.63364(16) 0.0419(5) Uani 1 1 d . . . . .
H32 H 0.353220 0.650186 0.624212 0.050 Uiso 1 1 calc R U . . .
C33 C 0.5385(2) 0.71997(18) 0.65636(16) 0.0479(5) Uani 1 1 d . . . . .
H33 H 0.539244 0.799177 0.662422 0.057 Uiso 1 1 calc R U . . .
C34 C 0.6478(2) 0.69465(18) 0.67034(16) 0.0457(5) Uani 1 1 d . . . . .
H34 H 0.723205 0.757078 0.687151 0.055 Uiso 1 1 calc R U . . .
C25 C 0.64996(18) 0.57940(17) 0.66032(14) 0.0369(4) Uani 1 1 d . . . . .
C26 C 0.53617(17) 0.48684(16) 0.63711(13) 0.0306(4) Uani 1 1 d . . . . .
C24 C 0.76084(19) 0.5481(2) 0.66997(17) 0.0446(5) Uani 1 1 d . . . . .
H24 H 0.837179 0.608483 0.684609 0.054 Uiso 1 1 calc R U . . .
C23 C 0.75974(17) 0.43606(19) 0.65892(16) 0.0406(5) Uani 1 1 d . . . . .
H23 H 0.835153 0.418976 0.665429 0.049 Uiso 1 1 calc R U . . .
C11 C 0.00259(15) -0.08311(16) 0.33414(13) 0.0277(4) Uani 1 1 d . . . . .
C12 C -0.01792(16) 0.00679(16) 0.29011(14) 0.0313(4) Uani 1 1 d . . . . .
H12 H 0.035691 0.085953 0.324912 0.038 Uiso 1 1 calc R U . . .
C13 C -0.11468(16) -0.01678(17) 0.19681(14) 0.0322(4) Uani 1 1 d . . . . .
H13 H -0.126112 0.046094 0.167983 0.039 Uiso 1 1 calc R U . . .
C14 C -0.19551(15) -0.13144(17) 0.14461(14) 0.0302(4) Uani 1 1 d . . . . .
C15 C -0.17671(17) -0.22168(17) 0.18954(15) 0.0346(4) Uani 1 1 d . . . . .
H15 H -0.231494 -0.300529 0.155762 0.041 Uiso 1 1 calc R U . . .
C16 C -0.07953(16) -0.19768(16) 0.28239(14) 0.0317(4) Uani 1 1 d . . . . .
H16 H -0.068392 -0.260397 0.311585 0.038 Uiso 1 1 calc R U . . .
C17 C -0.40692(15) -0.24915(17) 0.03129(14) 0.0303(4) Uani 1 1 d . . . . .
C35 C -0.46371(17) -0.24999(19) 0.11322(15) 0.0376(4) Uani 1 1 d . . . . .
H35 H -0.427131 -0.190125 0.181706 0.045 Uiso 1 1 calc R U . . .
C36 C -0.57346(18) -0.3380(2) 0.09500(16) 0.0429(5) Uani 1 1 d . . . . .
H36 H -0.612101 -0.338876 0.151247 0.051 Uiso 1 1 calc R U . . .
C37 C -0.62745(18) -0.42495(19) -0.00489(16) 0.0405(5) Uani 1 1 d . . . . .
H37 H -0.703377 -0.485024 -0.017462 0.049 Uiso 1 1 calc R U . . .
C38 C -0.57059(17) -0.42413(17) -0.08627(15) 0.0360(4) Uani 1 1 d . . . . .
H38 H -0.607438 -0.483998 -0.154738 0.043 Uiso 1 1 calc R U . . .
C39 C -0.46033(16) -0.33662(17) -0.06859(14) 0.0322(4) Uani 1 1 d . . . . .
H39 H -0.421332 -0.336441 -0.124637 0.039 Uiso 1 1 calc R U . . .
C18 C -0.28891(16) -0.08698(16) -0.02367(14) 0.0300(4) Uani 1 1 d . . . . .
C40 C -0.18258(18) -0.04950(19) -0.05342(16) 0.0393(4) Uani 1 1 d . . . . .
H40 H -0.112134 -0.070498 -0.024082 0.047 Uiso 1 1 calc R U . . .
C41 C -0.1786(2) 0.0180(2) -0.12524(18) 0.0507(6) Uani 1 1 d . . . . .
H41 H -0.104719 0.044741 -0.143800 0.061 Uiso 1 1 calc R U . . .
C42 C -0.2806(2) 0.0469(2) -0.1703(2) 0.0581(7) Uani 1 1 d . . . . .
H42 H -0.277766 0.092544 -0.220613 0.070 Uiso 1 1 calc R U . . .
C43 C -0.3864(2) 0.0093(2) -0.1421(2) 0.0491(5) Uani 1 1 d . . . . .
H43 H -0.457081 0.029167 -0.173118 0.059 Uiso 1 1 calc R U . . .
C44 C -0.39150(17) -0.05706(17) -0.06903(16) 0.0362(4) Uani 1 1 d . . . . .
H44 H -0.465210 -0.082268 -0.049806 0.043 Uiso 1 1 calc R U . . .
N1 N 0.30111(13) -0.02215(13) 0.61452(11) 0.0277(3) Uani 1 1 d . . . . .
N2 N 0.10117(12) -0.13860(13) 0.48888(11) 0.0277(3) Uani 1 1 d . . . . .
N3 N -0.29408(13) -0.15734(15) 0.04944(12) 0.0356(4) Uani 1 1 d . . . . .

loop_
_atom_site_aniso_label
_atom_site_aniso_U_11
_atom_site_aniso_U_22
_atom_site_aniso_U_33
_atom_site_aniso_U_23
_atom_site_aniso_U_13
_atom_site_aniso_U_12
C1 0.0228(8) 0.0316(9) 0.0248(8) 0.0081(7) 0.0063(6) 0.0093(7)
C2 0.0259(8) 0.0308(9) 0.0226(8) 0.0070(7) 0.0056(6) 0.0078(7)
C3 0.0294(8) 0.0329(9) 0.0253(8) 0.0128(7) 0.0058(7) 0.0079(7)
C4 0.0257(8) 0.0326(9) 0.0228(8) 0.0071(7) 0.0055(6) 0.0094(7)
C5 0.0233(8) 0.0337(9) 0.0314(9) 0.0122(7) 0.0093(7) 0.0125(7)
C6 0.0277(9) 0.0367(10) 0.0337(9) 0.0129(8) 0.0072(7) 0.0118(7)
C7 0.0381(10) 0.0500(12) 0.0367(10) 0.0219(9) 0.0104(8) 0.0198(9)
C8 0.0401(11) 0.0496(12) 0.0509(12) 0.0319(10) 0.0198(9) 0.0201(9)
C9 0.0321(10) 0.0400(11) 0.0554(13) 0.0219(10) 0.0128(9) 0.0065(8)
C10 0.0292(9) 0.0384(10) 0.0379(10) 0.0145(8) 0.0058(8) 0.0084(8)
C19 0.0258(8) 0.0336(9) 0.0185(7) 0.0079(7) 0.0051(6) 0.0047(7)
C20 0.0299(9) 0.0362(9) 0.0251(8) 0.0101(7) 0.0056(7) 0.0099(7)
C21 0.0249(8) 0.0481(11) 0.0293(9) 0.0151(8) 0.0071(7) 0.0128(8)
C22 0.0267(8) 0.0433(10) 0.0231(8) 0.0139(7) 0.0057(7) 0.0053(8)
C27 0.0292(8) 0.0335(9) 0.0162(7) 0.0088(6) 0.0056(6) 0.0049(7)
C28 0.0258(8) 0.0347(9) 0.0172(7) 0.0084(7) 0.0059(6) 0.0072(7)
C29 0.0284(9) 0.0390(10) 0.0249(8) 0.0091(7) 0.0103(7) 0.0087(7)
C30 0.0359(10) 0.0431(11) 0.0281(9) 0.0116(8) 0.0133(7) 0.0169(8)
C31 0.0462(11) 0.0363(10) 0.0210(8) 0.0095(7) 0.0136(8) 0.0136(8)
C32 0.0642(13) 0.0401(11) 0.0302(10) 0.0131(8) 0.0222(9) 0.0219(10)
C33 0.0825(17) 0.0327(10) 0.0323(10) 0.0123(8) 0.0256(11) 0.0152(11)
C34 0.0625(14) 0.0372(11) 0.0275(9) 0.0099(8) 0.0145(9) -0.0015(10)
C25 0.0445(11) 0.0376(10) 0.0223(8) 0.0113(7) 0.0105(8) 0.0006(8)
C26 0.0370(9) 0.0351(9) 0.0165(7) 0.0081(7) 0.0084(7) 0.0055(8)
C24 0.0357(10) 0.0497(13) 0.0370(11) 0.0169(9) 0.0067(8) -0.0050(9)
C23 0.0263(9) 0.0514(12) 0.0388(10) 0.0192(9) 0.0065(8) 0.0015(8)
C11 0.0237(8) 0.0359(9) 0.0227(8) 0.0087(7) 0.0057(6) 0.0093(7)
C12 0.0301(9) 0.0322(9) 0.0289(9) 0.0077(7) 0.0052(7) 0.0099(7)
C13 0.0326(9) 0.0380(10) 0.0299(9) 0.0140(8) 0.0072(7) 0.0166(8)
C14 0.0246(8) 0.0418(10) 0.0247(8) 0.0119(7) 0.0053(7) 0.0117(7)
C15 0.0299(9) 0.0366(10) 0.0297(9) 0.0107(8) 0.0014(7) 0.0043(8)
C16 0.0293(9) 0.0365(10) 0.0280(9) 0.0145(7) 0.0048(7) 0.0080(7)
C17 0.0257(8) 0.0417(10) 0.0251(8) 0.0153(7) 0.0032(7) 0.0127(7)
C35 0.0336(10) 0.0537(12) 0.0234(9) 0.0105(8) 0.0055(7) 0.0138(9)
C36 0.0340(10) 0.0680(14) 0.0337(10) 0.0245(10) 0.0136(8) 0.0171(10)
C37 0.0295(9) 0.0517(12) 0.0403(11) 0.0247(9) 0.0048(8) 0.0087(9)
C38 0.0383(10) 0.0387(10) 0.0284(9) 0.0134(8) 0.0022(8) 0.0120(8)
C39 0.0332(9) 0.0423(10) 0.0257(9) 0.0159(8) 0.0074(7) 0.0165(8)
C18 0.0288(8) 0.0366(9) 0.0242(8) 0.0098(7) 0.0051(7) 0.0116(7)
C40 0.0324(10) 0.0572(13) 0.0376(10) 0.0230(9) 0.0119(8) 0.0210(9)
C41 0.0418(11) 0.0723(16) 0.0475(13) 0.0336(12) 0.0180(10) 0.0170(11)
C42 0.0500(13) 0.0664(16) 0.0611(15) 0.0449(13) 0.0055(11) 0.0124(12)
C43 0.0372(11) 0.0475(12) 0.0614(14) 0.0268(11) -0.0009(10) 0.0166(9)
C44 0.0277(9) 0.0393(10) 0.0405(10) 0.0125(8) 0.0059(8) 0.0121(8)
N1 0.0244(7) 0.0326(8) 0.0246(7) 0.0096(6) 0.0054(6) 0.0075(6)
N2 0.0238(7) 0.0336(8) 0.0242(7) 0.0087(6) 0.0049(6) 0.0083(6)
N3 0.0261(7) 0.0492(10) 0.0277(8) 0.0174(7) 0.0014(6) 0.0066(7)

loop_
_atom_type_symbol
_atom_type_description
_atom_type_scat_dispersion_real
_atom_type_scat_dispersion_imag
_atom_type_scat_source
C C 0.0033 0.0016 'International Tables Vol C Tables 4.2.6.8 and 6.1.1.4'
H H 0.0000 0.0000 'International Tables Vol C Tables 4.2.6.8 and 6.1.1.4'
N N 0.0061 0.0033 'International Tables Vol C Tables 4.2.6.8 and 6.1.1.4'

loop_
_geom_angle_atom_site_label_1
_geom_angle_atom_site_label_2
_geom_angle_atom_site_label_3
_geom_angle
_geom_angle_site_symmetry_1
_geom_angle_site_symmetry_3
_geom_angle_publ_flag
N2 C1 N1 126.24(15) . . ?
N2 C1 C5 116.42(15) . . ?
N1 C1 C5 117.34(14) . . ?
N1 C2 C3 121.59(15) . . ?
N1 C2 C19 117.81(14) . . ?
C3 C2 C19 120.49(15) . . ?
C2 C3 C4 118.46(15) . . ?
N2 C4 C3 120.37(15) . . ?
N2 C4 C11 117.64(15) . . ?
C3 C4 C11 121.98(15) . . ?
C6 C5 C10 118.70(16) . . ?
C6 C5 C1 121.13(16) . . ?
C10 C5 C1 120.14(15) . . ?
C7 C6 C5 120.53(18) . . ?
C8 C7 C6 120.36(18) . . ?
C9 C8 C7 119.52(18) . . ?
C8 C9 C10 120.68(19) . . ?
C9 C10 C5 120.20(18) . . ?
C20 C19 C28 119.86(15) . . ?
C20 C19 C2 118.11(16) . . ?
C28 C19 C2 121.95(15) . . ?
C21 C20 C19 121.22(17) . . ?
C20 C21 C22 120.85(17) . . ?
C21 C22 C27 119.13(16) . . ?
C21 C22 C23 122.47(17) . . ?
C27 C22 C23 118.40(18) . . ?
C22 C27 C26 119.93(16) . . ?
C22 C27 C28 119.90(16) . . ?
C26 C27 C28 120.16(16) . . ?
C19 C28 C27 118.95(15) . . ?
C19 C28 C29 123.21(15) . . ?
C27 C28 C29 117.82(16) . . ?
C30 C29 C28 121.53(17) . . ?
C29 C30 C31 121.72(17) . . ?
C32 C31 C26 119.50(18) . . ?
C32 C31 C30 122.26(19) . . ?
C26 C31 C30 118.23(17) . . ?
C33 C32 C31 120.5(2) . . ?
C34 C33 C32 120.6(2) . . ?
C33 C34 C25 121.3(2) . . ?
C34 C25 C26 118.7(2) . . ?
C34 C25 C24 123.24(19) . . ?
C26 C25 C24 118.03(18) . . ?
C31 C26 C27 120.48(16) . . ?
C31 C26 C25 119.34(17) . . ?
C27 C26 C25 120.18(17) . . ?
C23 C24 C25 121.84(18) . . ?
C24 C23 C22 121.60(19) . . ?
C12 C11 C16 117.77(15) . . ?
C12 C11 C4 121.63(16) . . ?
C16 C11 C4 120.60(16) . . ?
C13 C12 C11 121.31(17) . . ?
C12 C13 C14 120.75(17) . . ?
C13 C14 C15 118.20(16) . . ?
C13 C14 N3 121.63(16) . . ?
C15 C14 N3 120.17(16) . . ?
C16 C15 C14 120.78(17) . . ?
C15 C16 C11 121.19(17) . . ?
C39 C17 C35 120.03(17) . . ?
C39 C17 N3 120.01(16) . . ?
C35 C17 N3 119.96(16) . . ?
C36 C35 C17 119.84(18) . . ?
C35 C36 C37 120.26(18) . . ?
C38 C37 C36 119.80(18) . . ?
C37 C38 C39 120.34(18) . . ?
C38 C39 C17 119.72(17) . . ?
C40 C18 C44 118.86(17) . . ?
C40 C18 N3 120.67(16) . . ?
C44 C18 N3 120.45(16) . . ?
C41 C40 C18 120.35(18) . . ?
C42 C41 C40 120.6(2) . . ?
C43 C42 C41 119.5(2) . . ?
C42 C43 C44 120.74(19) . . ?
C43 C44 C18 120.02(18) . . ?
C2 N1 C1 116.03(14) . . ?
C1 N2 C4 117.30(14) . . ?
C14 N3 C18 121.49(15) . . ?
C14 N3 C17 119.34(14) . . ?
C18 N3 C17 118.87(14) . . ?

loop_
_geom_bond_atom_site_label_1
_geom_bond_atom_site_label_2
_geom_bond_distance
_geom_bond_site_symmetry_2
_geom_bond_publ_flag
C1 N2 1.341(2) . ?
C1 N1 1.344(2) . ?
C1 C5 1.482(2) . ?
C2 N1 1.344(2) . ?
C2 C3 1.386(2) . ?
C2 C19 1.484(2) . ?
C3 C4 1.390(2) . ?
C4 N2 1.342(2) . ?
C4 C11 1.476(2) . ?
C5 C6 1.393(2) . ?
C5 C10 1.394(3) . ?
C6 C7 1.384(3) . ?
C7 C8 1.381(3) . ?
C8 C9 1.378(3) . ?
C9 C10 1.385(3) . ?
C19 C20 1.393(2) . ?
C19 C28 1.408(2) . ?
C20 C21 1.377(2) . ?
C21 C22 1.392(3) . ?
C22 C27 1.421(2) . ?
C22 C23 1.437(2) . ?
C27 C26 1.422(3) . ?
C27 C28 1.423(2) . ?
C28 C29 1.442(2) . ?
C29 C30 1.348(3) . ?
C30 C31 1.432(3) . ?
C31 C32 1.396(3) . ?
C31 C26 1.414(3) . ?
C32 C33 1.378(3) . ?
C33 C34 1.377(3) . ?
C34 C25 1.391(3) . ?
C25 C26 1.428(3) . ?
C25 C24 1.434(3) . ?
C24 C23 1.340(3) . ?
C11 C12 1.392(2) . ?
C11 C16 1.393(2) . ?
C12 C13 1.381(2) . ?
C13 C14 1.390(3) . ?
C14 C15 1.396(3) . ?
C14 N3 1.404(2) . ?
C15 C16 1.379(2) . ?
C17 C39 1.386(3) . ?
C17 C35 1.387(3) . ?
C17 N3 1.429(2) . ?
C35 C36 1.380(3) . ?
C36 C37 1.384(3) . ?
C37 C38 1.381(3) . ?
C38 C39 1.383(3) . ?
C18 C40 1.387(3) . ?
C18 C44 1.388(2) . ?
C18 N3 1.417(2) . ?
C40 C41 1.377(3) . ?
C41 C42 1.374(3) . ?
C42 C43 1.371(3) . ?
C43 C44 1.381(3) . ?
